data_2205489
loop_
_publ_author_name
'Feng, Si-Si'
'Lu, Li-Ping'
'Zhang, Hong-Mei'
'Qin, Shi-Dong'
'Li, Xue-Mei'
'Zhu, Miao-Li'

_publ_section_title
;
 A co-crystal of 2-methylbenzimidazole and ammonium octamolybdate
;
_journal_issue 4
_journal_name_full 'Acta Crystallographica Section E'
_journal_page_first m659
_journal_page_last m661
_journal_paper_doi 10.1107/S1600536805006677
_journal_volume 61
_journal_year 2005
_chemical_formula_iupac '(N H4)4 [Mo8 O26], 2C8 H8 N2'
_chemical_formula_moiety 'Mo8 O26 4-, 2C8 H8 N2, 4H4 N +'
_chemical_formula_sum 'C16 H32 Mo8 N8 O26'
_chemical_formula_weight 1520.02
_chemical_name_systematic
;
tetraammonium octamolybdate bis(2-methylbenzimidazole),
;
_space_group_IT_number 2
_symmetry_cell_setting triclinic
_symmetry_space_group_name_Hall '-P 1'
_symmetry_space_group_name_H-M 'P -1'
_atom_sites_solution_hydrogens geom
_atom_sites_solution_primary direct
_atom_sites_solution_secondary difmap
_audit_creation_method SHELXL-97
_cell_angle_alpha 93.292(3)
_cell_angle_beta 107.373(2)
_cell_angle_gamma 112.457(2)
_cell_formula_units_Z 1
_cell_length_a 8.7122(19)
_cell_length_b 10.400(2)
_cell_length_c 12.007(3)
_cell_measurement_reflns_used 2898
_cell_measurement_temperature 293(2)
_cell_measurement_theta_max 26.99
_cell_measurement_theta_min 2.54
_cell_volume 941.2(4)
_computing_cell_refinement 'SAINT (Bruker, 2000)'
_computing_data_collection 'SMART (Bruker, 2000)'
_computing_data_reduction SAINT
_computing_molecular_graphics 'SHELXTL/PC (Sheldrick, 1999)'
_computing_publication_material SHELXTL/PC
_computing_structure_refinement 'SHELXL97 (Sheldrick, 2000)'
_computing_structure_solution 'SHELXS97 (Sheldrick, 2000)'
_diffrn_ambient_temperature 293(2)
_diffrn_measured_fraction_theta_full 26.99
_diffrn_measured_fraction_theta_max 0.977
_diffrn_measurement_device_type 'Bruker SMART 1K CCD area-detector'
_diffrn_measurement_method \w
_diffrn_radiation_monochromator graphite
_diffrn_radiation_source 'fine-focus sealed tube'
_diffrn_radiation_type MoK\a
_diffrn_radiation_wavelength 0.71073
_diffrn_reflns_av_R_equivalents 0.0163
_diffrn_reflns_av_sigmaI/netI 0.0242
_diffrn_reflns_limit_h_max 9
_diffrn_reflns_limit_h_min -10
_diffrn_reflns_limit_k_max 10
_diffrn_reflns_limit_k_min -12
_diffrn_reflns_limit_l_max 14
_diffrn_reflns_limit_l_min -14
_diffrn_reflns_number 4606
_diffrn_reflns_theta_full 25.00
_diffrn_reflns_theta_max 25.00
_diffrn_reflns_theta_min 1.81
_diffrn_standards_decay_% 0
_exptl_absorpt_coefficient_mu 2.678
_exptl_absorpt_correction_T_max 0.585
_exptl_absorpt_correction_T_min 0.475
_exptl_absorpt_correction_type multi-scan
_exptl_absorpt_process_details '(SADABS; Sheldrick, 2000)'
_exptl_crystal_colour yellow
_exptl_crystal_density_diffrn 2.682
_exptl_crystal_density_method 'not measured'
_exptl_crystal_description block
_exptl_crystal_F_000 728
_exptl_crystal_size_max 0.30
_exptl_crystal_size_mid 0.20
_exptl_crystal_size_min 0.20
_refine_diff_density_max 0.553
_refine_diff_density_min -1.150
_refine_ls_extinction_method none
_refine_ls_goodness_of_fit_ref 1.044
_refine_ls_hydrogen_treatment constr
_refine_ls_matrix_type full
_refine_ls_number_parameters 263
_refine_ls_number_reflns 3247
_refine_ls_number_restraints 0
_refine_ls_restrained_S_all 1.044
_refine_ls_R_factor_all 0.0363
_refine_ls_R_factor_gt 0.0315
_refine_ls_shift/su_max 0.005
_refine_ls_shift/su_mean 0.000
_refine_ls_structure_factor_coef Fsqd
_refine_ls_weighting_details 'calc w = 1/[\s^2^(Fo^2^)+(0.0523P)^2^+1.1475P] where P = (Fo^2^+2Fc^2^)/3'
_refine_ls_weighting_scheme calc
_refine_ls_wR_factor_gt 0.0861
_refine_ls_wR_factor_ref 0.0888
_reflns_number_gt 2812
_reflns_number_total 3247
_reflns_threshold_expression I>2\s(I)
_cod_data_source_file hb6161.cif
_cod_data_source_block I
_cod_depositor_comments
;
The following automatic conversions were performed:
'_symmetry_cell_setting' value 'Triclinic' changed to 'triclinic'
according to '/home/saulius/struct/CIF-dictionaries/cif_core.dic'
dictionary named 'cif_core.dic' version 2.4.1 from 2010-06-29.

Automatic conversion script
Id: cif_fix_enum 1527 2010-12-29 10:47:43Z saulius 

The following automatic conversions were performed:

'_symmetry_cell_setting' value 'Triclinic' changed to 'triclinic'
according to /home/saulius/struct/CIF-dictionaries/cif_core.dic
dictionary named 'cif_core.dic' version 2.4.1 from 2010-06-29.

Automatic conversion script
Id: cif_fix_values 1715 2011-07-08 13:25:40Z adriana 
;
_cod_database_code 2205489
_cod_database_fobs_code 2205489

loop_
_symmetry_equiv_pos_as_xyz
'x, y, z'
'-x, -y, -z'

loop_
_atom_site_label
_atom_site_fract_x
_atom_site_fract_y
_atom_site_fract_z
_atom_site_U_iso_or_equiv
_atom_site_adp_type
_atom_site_calc_flag
_atom_site_refinement_flags
_atom_site_occupancy
_atom_site_type_symbol
Mo1 0.41857(5) 0.20371(4) 0.95774(4) 0.02126(13) Uani d . 1 Mo
Mo2 0.59355(5) 0.70924(4) 0.78169(4) 0.02338(13) Uani d . 1 Mo
Mo3 0.71409(5) 0.46257(4) 0.87014(4) 0.02421(14) Uani d . 1 Mo
Mo4 0.30308(5) 0.45055(4) 0.87474(3) 0.01947(13) Uani d . 1 Mo
O1 0.7220(5) 0.3210(4) 0.7987(3) 0.0360(9) Uani d . 1 O
O2 0.6944(4) 0.3982(3) 1.0196(3) 0.0217(7) Uani d . 1 O
O3 0.9257(4) 0.5885(4) 0.9227(3) 0.0331(8) Uani d . 1 O
O4 0.6118(4) 0.5345(3) 0.7394(3) 0.0251(7) Uani d . 1 O
O5 0.5165(5) 0.7451(4) 0.6462(3) 0.0367(9) Uani d . 1 O
O6 0.8119(5) 0.8226(4) 0.8384(3) 0.0323(8) Uani d . 1 O
O7 0.1977(4) 0.0975(4) 0.9125(3) 0.0302(8) Uani d . 1 O
O8 0.5097(5) 0.1058(4) 0.9062(3) 0.0315(8) Uani d . 1 O
O9 0.4870(4) 0.1946(3) 1.1224(3) 0.0251(7) Uani d . 1 O
O10 0.4114(4) 0.3275(3) 0.8387(3) 0.0230(7) Uani d . 1 O
O11 0.3945(4) 0.3972(3) 1.0442(3) 0.0224(7) Uani d . 1 O
O12 0.3196(4) 0.5401(3) 0.7569(3) 0.0252(7) Uani d . 1 O
O13 0.0888(4) 0.3336(3) 0.8320(3) 0.0287(8) Uani d . 1 O
C1 0.1896(8) 0.3260(7) 0.4633(5) 0.0441(14) Uani d . 1 C
C2 0.1391(7) 0.0999(6) 0.4199(5) 0.0356(12) Uani d . 1 C
C3 0.2754(7) 0.1608(6) 0.5295(5) 0.0378(13) Uani d . 1 C
C4 0.3582(8) 0.0836(7) 0.5931(5) 0.0474(15) Uani d . 1 C
H4 0.4477 0.1228 0.6670 0.057 Uiso calc R 1 H
C5 0.2977(9) -0.0555(8) 0.5384(6) 0.0550(17) Uani d . 1 C
H5 0.3503 -0.1113 0.5767 0.066 Uiso calc R 1 H
C6 0.1619(8) -0.1165(7) 0.4286(6) 0.0502(16) Uani d . 1 C
H6 0.1261 -0.2110 0.3960 0.060 Uiso calc R 1 H
C7 0.0803(8) -0.0390(7) 0.3681(5) 0.0437(14) Uani d . 1 C
H7 -0.0111 -0.0789 0.2950 0.052 Uiso calc R 1 H
C8 0.1767(9) 0.4635(8) 0.4547(6) 0.0612(19) Uani d . 1 C
H8A 0.2698 0.5247 0.4300 0.092 Uiso calc R 1 H
H8B 0.1877 0.5074 0.5310 0.092 Uiso calc R 1 H
H8C 0.0640 0.4476 0.3975 0.092 Uiso calc R 1 H
N1 0.0893(6) 0.2078(5) 0.3826(4) 0.0378(11) Uani d . 1 N
N2 0.3021(6) 0.3011(5) 0.5530(4) 0.0424(12) Uani d . 1 N
H2 0.3791 0.3625 0.6156 0.051 Uiso calc R 1 H
N3 0.8388(5) 0.2151(5) 0.1814(4) 0.0318(10) Uani d . 1 N
H31 0.9014 0.2174 0.2537 0.048 Uiso d . 1 H
H32 0.7263 0.1707 0.1703 0.048 Uiso d . 1 H
H33 0.8614 0.3026 0.1708 0.048 Uiso d . 1 H
H34 0.8650 0.1716 0.1300 0.048 Uiso d . 1 H
N4 0.8656(6) 0.1201(5) 0.9329(4) 0.0379(11) Uani d . 1 N
H41 0.7527 0.0886 0.9211 0.057 Uiso d . 1 H
H42 0.9060 0.2082 0.9247 0.057 Uiso d . 1 H
H43 0.9212 0.1144 1.0047 0.057 Uiso d . 1 H
H44 0.8821 0.0691 0.8815 0.057 Uiso d . 1 H

loop_
_atom_site_aniso_label
_atom_site_aniso_U_11
_atom_site_aniso_U_22
_atom_site_aniso_U_33
_atom_site_aniso_U_12
_atom_site_aniso_U_13
_atom_site_aniso_U_23
Mo1 0.0215(2) 0.0177(2) 0.0251(2) 0.00826(18) 0.00838(18) 0.00510(17)
Mo2 0.0248(2) 0.0226(2) 0.0257(2) 0.01048(19) 0.01144(18) 0.00796(18)
Mo3 0.0227(2) 0.0257(3) 0.0271(2) 0.01116(19) 0.01083(18) 0.00703(18)
Mo4 0.0168(2) 0.0191(2) 0.0217(2) 0.00731(17) 0.00574(17) 0.00449(17)
O1 0.038(2) 0.036(2) 0.042(2) 0.0203(18) 0.0178(18) 0.0069(17)
O2 0.0226(17) 0.0208(17) 0.0230(16) 0.0103(14) 0.0078(14) 0.0061(13)
O3 0.0249(19) 0.034(2) 0.040(2) 0.0096(16) 0.0135(16) 0.0113(17)
O4 0.0290(18) 0.0268(18) 0.0244(17) 0.0135(15) 0.0130(15) 0.0093(14)
O5 0.043(2) 0.041(2) 0.035(2) 0.0209(19) 0.0194(18) 0.0164(17)
O6 0.0278(19) 0.0274(19) 0.041(2) 0.0074(16) 0.0163(16) 0.0061(16)
O7 0.0254(18) 0.0241(18) 0.037(2) 0.0066(15) 0.0096(15) 0.0072(15)
O8 0.037(2) 0.0263(19) 0.040(2) 0.0186(16) 0.0170(17) 0.0089(16)
O9 0.0290(18) 0.0227(17) 0.0303(18) 0.0147(15) 0.0137(15) 0.0098(14)
O10 0.0241(17) 0.0218(17) 0.0237(16) 0.0101(14) 0.0087(14) 0.0041(13)
O11 0.0235(17) 0.0207(17) 0.0233(17) 0.0083(14) 0.0094(14) 0.0062(14)
O12 0.0258(18) 0.0270(18) 0.0232(17) 0.0129(15) 0.0061(14) 0.0073(14)
O13 0.0218(18) 0.0259(19) 0.0348(19) 0.0073(15) 0.0088(15) 0.0045(15)
C1 0.044(4) 0.056(4) 0.038(3) 0.024(3) 0.020(3) 0.005(3)
C2 0.033(3) 0.046(3) 0.026(3) 0.016(3) 0.010(2) 0.007(2)
C3 0.032(3) 0.050(4) 0.027(3) 0.015(3) 0.009(2) 0.003(2)
C4 0.040(3) 0.061(4) 0.033(3) 0.023(3) 0.002(3) 0.003(3)
C5 0.054(4) 0.066(5) 0.051(4) 0.034(4) 0.013(3) 0.018(3)
C6 0.056(4) 0.044(4) 0.048(4) 0.021(3) 0.015(3) 0.005(3)
C7 0.033(3) 0.059(4) 0.031(3) 0.015(3) 0.006(2) 0.005(3)
C8 0.064(5) 0.072(5) 0.054(4) 0.035(4) 0.021(4) 0.007(4)
N1 0.033(3) 0.048(3) 0.031(2) 0.017(2) 0.010(2) 0.005(2)
N2 0.038(3) 0.050(3) 0.028(2) 0.013(2) 0.006(2) -0.003(2)
N3 0.026(2) 0.047(3) 0.033(2) 0.025(2) 0.0093(19) 0.018(2)
N4 0.034(3) 0.032(3) 0.047(3) 0.012(2) 0.014(2) 0.009(2)

loop_
_atom_type_symbol
_atom_type_description
_atom_type_scat_dispersion_real
_atom_type_scat_dispersion_imag
_atom_type_scat_source
C C 0.0033 0.0016 'International Tables Vol C Tables 4.2.6.8 and 6.1.1.4'
H H 0.0000 0.0000 'International Tables Vol C Tables 4.2.6.8 and 6.1.1.4'
N N 0.0061 0.0033 'International Tables Vol C Tables 4.2.6.8 and 6.1.1.4'
O O 0.0106 0.0060 'International Tables Vol C Tables 4.2.6.8 and 6.1.1.4'
Mo Mo -1.6832 0.6857 'International Tables Vol C Tables 4.2.6.8 and 6.1.1.4'

loop_
_geom_angle_atom_site_label_1
_geom_angle_atom_site_label_2
_geom_angle_atom_site_label_3
_geom_angle_site_symmetry_1
_geom_angle_site_symmetry_3
_geom_angle
_geom_angle_publ_flag
O8 Mo1 O7 . . 105.59(17) ?
O8 Mo1 O9 . . 101.38(15) ?
O7 Mo1 O9 . . 100.30(15) ?
O8 Mo1 O10 . . 100.29(15) ?
O7 Mo1 O10 . . 98.30(15) ?
O9 Mo1 O10 . . 146.33(14) ?
O8 Mo1 O11 . . 159.85(15) ?
O7 Mo1 O11 . . 94.38(14) ?
O9 Mo1 O11 . . 77.09(12) ?
O10 Mo1 O11 . . 73.71(12) ?
O8 Mo1 O2 . . 88.66(14) ?
O7 Mo1 O2 . . 164.34(14) ?
O9 Mo1 O2 . . 82.79(13) ?
O10 Mo1 O2 . . 72.27(12) ?
O11 Mo1 O2 . . 71.20(11) ?
O8 Mo1 Mo4 . . 135.49(12) y
O7 Mo1 Mo4 . . 85.95(11) y
O9 Mo1 Mo4 . . 118.98(9) y
O10 Mo1 Mo4 . . 35.22(9) y
O11 Mo1 Mo4 . . 41.90(7) y
O2 Mo1 Mo4 . . 79.22(7) y
O5 Mo2 O6 . . 105.30(18) ?
O5 Mo2 O9 . 2_667 102.71(15) ?
O6 Mo2 O9 . 2_667 97.23(15) ?
O5 Mo2 O4 . . 101.15(16) ?
O6 Mo2 O4 . . 100.04(15) ?
O9 Mo2 O4 2_667 . 145.54(14) ?
O5 Mo2 O12 . . 90.87(15) ?
O6 Mo2 O12 . . 163.82(14) ?
O9 Mo2 O12 2_667 . 78.07(13) ?
O4 Mo2 O12 . . 77.06(13) ?
O5 Mo2 O11 . 2_667 161.44(16) ?
O6 Mo2 O11 . 2_667 93.26(14) ?
O9 Mo2 O11 2_667 2_667 74.42(12) ?
O4 Mo2 O11 . 2_667 75.02(12) ?
O12 Mo2 O11 . 2_667 70.57(11) ?
O1 Mo3 O3 . . 105.40(18) ?
O1 Mo3 O4 . . 101.23(16) ?
O3 Mo3 O4 . . 100.92(16) ?
O1 Mo3 O2 . . 100.41(16) ?
O3 Mo3 O2 . . 99.73(16) ?
O4 Mo3 O2 . . 144.74(13) ?
O1 Mo3 O11 . 2_667 160.76(15) ?
O3 Mo3 O11 . 2_667 93.68(15) ?
O4 Mo3 O11 . 2_667 77.05(12) ?
O2 Mo3 O11 . 2_667 73.39(12) ?
O1 Mo3 O10 . . 90.06(15) ?
O3 Mo3 O10 . . 163.65(14) ?
O4 Mo3 O10 . . 80.79(13) ?
O2 Mo3 O10 . . 71.68(12) ?
O11 Mo3 O10 2_667 . 70.72(11) ?
O1 Mo3 Mo4 . 2_667 135.44(13) ?
O3 Mo3 Mo4 . 2_667 86.21(13) ?
O4 Mo3 Mo4 . 2_667 118.92(10) ?
O2 Mo3 Mo4 . 2_667 35.11(9) ?
O11 Mo3 Mo4 2_667 2_667 41.88(7) ?
O10 Mo3 Mo4 . 2_667 78.89(7) ?
O13 Mo4 O12 . . 105.37(16) ?
O13 Mo4 O2 . 2_667 100.97(15) ?
O12 Mo4 O2 . 2_667 96.84(14) ?
O13 Mo4 O10 . . 100.89(15) ?
O12 Mo4 O10 . . 96.26(14) ?
O2 Mo4 O10 2_667 . 150.47(13) ?
O13 Mo4 O11 . . 97.95(15) ?
O12 Mo4 O11 . . 156.68(14) ?
O2 Mo4 O11 2_667 . 79.05(12) ?
O10 Mo4 O11 . . 78.46(12) ?
O13 Mo4 O11 . 2_667 173.04(14) ?
O12 Mo4 O11 . 2_667 81.58(13) ?
O2 Mo4 O11 2_667 2_667 77.63(12) ?
O10 Mo4 O11 . 2_667 78.27(12) ?
O11 Mo4 O11 . 2_667 75.10(13) ?
O13 Mo4 Mo1 . . 89.23(11) ?
O12 Mo4 Mo1 . . 132.04(10) ?
O2 Mo4 Mo1 2_667 . 125.41(9) ?
O10 Mo4 Mo1 . . 35.78(9) ?
O11 Mo4 Mo1 . . 46.36(8) ?
O11 Mo4 Mo1 2_667 . 86.14(7) ?
O13 Mo4 Mo3 . 2_667 88.83(12) ?
O12 Mo4 Mo3 . 2_667 132.58(11) ?
O2 Mo4 Mo3 2_667 2_667 35.74(9) ?
O10 Mo4 Mo3 . 2_667 125.71(9) ?
O11 Mo4 Mo3 . 2_667 47.25(8) ?
O11 Mo4 Mo3 2_667 2_667 86.15(7) ?
Mo1 Mo4 Mo3 . 2_667 92.161(17) ?
Mo4 O2 Mo3 2_667 . 109.15(14) ?
Mo4 O2 Mo1 2_667 . 110.34(14) ?
Mo3 O2 Mo1 . . 103.94(13) ?
Mo3 O4 Mo2 . . 115.24(16) ?
Mo1 O9 Mo2 . 2_667 116.08(15) ?
Mo4 O10 Mo1 . . 109.00(15) ?
Mo4 O10 Mo3 . . 110.37(14) ?
Mo1 O10 Mo3 . . 103.10(13) ?
Mo4 O11 Mo1 . . 91.74(11) ?
Mo4 O11 Mo4 . 2_667 104.90(13) ?
Mo1 O11 Mo4 . 2_667 98.30(11) ?
Mo4 O11 Mo3 . 2_667 90.87(11) ?
Mo1 O11 Mo3 . 2_667 162.05(15) ?
Mo4 O11 Mo3 2_667 2_667 98.18(11) ?
Mo4 O11 Mo2 . 2_667 163.09(16) ?
Mo1 O11 Mo2 . 2_667 86.69(10) ?
Mo4 O11 Mo2 2_667 2_667 91.99(10) ?
Mo3 O11 Mo2 2_667 2_667 85.67(10) ?
Mo4 O12 Mo2 . . 115.85(15) ?
N1 C1 N2 . . 109.2(5) ?
N1 C1 C8 . . 124.9(6) ?
N2 C1 C8 . . 125.9(6) ?
C7 C2 C3 . . 121.9(5) ?
C7 C2 N1 . . 132.0(5) ?
C3 C2 N1 . . 106.0(5) ?
N2 C3 C4 . . 131.8(5) ?
N2 C3 C2 . . 106.3(5) ?
C4 C3 C2 . . 121.9(6) ?
C5 C4 C3 . . 115.0(5) ?
C5 C4 H4 . . 122.5 ?
C3 C4 H4 . . 122.5 ?
C4 C5 C6 . . 123.2(6) ?
C4 C5 H5 . . 118.4 ?
C6 C5 H5 . . 118.4 ?
C7 C6 C5 . . 120.8(6) ?
C7 C6 H6 . . 119.6 ?
C5 C6 H6 . . 119.6 ?
C2 C7 C6 . . 117.1(5) ?
C2 C7 H7 . . 121.4 ?
C6 C7 H7 . . 121.4 ?
C1 C8 H8A . . 109.5 ?
C1 C8 H8B . . 109.5 ?
H8A C8 H8B . . 109.5 ?
C1 C8 H8C . . 109.5 ?
H8A C8 H8C . . 109.5 ?
H8B C8 H8C . . 109.5 ?
C1 N1 C2 . . 109.1(5) ?
C1 N2 C3 . . 109.4(5) ?
C1 N2 H2 . . 125.3 ?
C3 N2 H2 . . 125.3 ?
H31 N3 H32 . . 109.9 ?
H31 N3 H33 . . 109.0 ?
H32 N3 H33 . . 108.8 ?
H31 N3 H34 . . 110.4 ?
H32 N3 H34 . . 109.2 ?
H33 N3 H34 . . 109.6 ?
H41 N4 H42 . . 109.4 ?
H41 N4 H43 . . 109.3 ?
H42 N4 H43 . . 109.5 ?
H41 N4 H44 . . 109.5 ?
H42 N4 H44 . . 109.6 ?
H43 N4 H44 . . 109.5 ?

loop_
_geom_bond_atom_site_label_1
_geom_bond_atom_site_label_2
_geom_bond_site_symmetry_2
_geom_bond_distance
_geom_bond_publ_flag
Mo1 O8 . 1.700(3) y
Mo1 O7 . 1.703(3) y
Mo1 O9 . 1.906(3) y
Mo1 O10 . 1.981(3) y
Mo1 O11 . 2.320(3) y
Mo1 O2 . 2.338(3) y
Mo2 O5 . 1.686(3) y
Mo2 O6 . 1.701(4) y
Mo2 O9 2_667 1.925(3) y
Mo2 O4 . 1.936(3) y
Mo2 O12 . 2.278(3) y
Mo2 O11 2_667 2.414(3) y
Mo3 O1 . 1.695(3) y
Mo3 O3 . 1.697(4) y
Mo3 O4 . 1.904(3) y
Mo3 O2 . 1.983(3) y
Mo3 O11 2_667 2.355(3) y
Mo3 O10 . 2.363(3) y
Mo4 O13 . 1.688(3) y
Mo4 O12 . 1.749(3) y
Mo4 O2 2_667 1.952(3) y
Mo4 O10 . 1.954(3) y
Mo4 O11 . 2.141(3) y
Mo4 O11 2_667 2.345(3) y
Mo4 Mo3 2_667 3.2064(8) n
Mo1 Mo4 . 3.2037(8) n
Mo3 Mo4 2_667 3.2064(8) n
O2 Mo4 2_667 1.952(3) ?
O9 Mo2 2_667 1.925(3) ?
O11 Mo4 2_667 2.345(3) ?
O11 Mo3 2_667 2.355(3) ?
O11 Mo2 2_667 2.414(3) ?
C1 N1 . 1.323(7) ?
C1 N2 . 1.336(7) ?
C1 C8 . 1.484(9) ?
C2 C7 . 1.370(8) ?
C2 C3 . 1.392(7) ?
C2 N1 . 1.400(7) ?
C3 N2 . 1.385(7) ?
C3 C4 . 1.390(8) ?
C4 C5 . 1.380(9) ?
C4 H4 . 0.9300 ?
C5 C6 . 1.392(8) ?
C5 H5 . 0.9300 ?
C6 C7 . 1.372(8) ?
C6 H6 . 0.9300 ?
C7 H7 . 0.9300 ?
C8 H8A . 0.9600 ?
C8 H8B . 0.9600 ?
C8 H8C . 0.9600 ?
N2 H2 . 0.8600 ?
N3 H31 . 0.8693 ?
N3 H32 . 0.8720 ?
N3 H33 . 0.8799 ?
N3 H34 . 0.8769 ?
N4 H41 . 0.8720 ?
N4 H42 . 0.8704 ?
N4 H43 . 0.8711 ?
N4 H44 . 0.8700 ?

loop_
_geom_hbond_atom_site_label_D
_geom_hbond_atom_site_label_H
_geom_hbond_atom_site_label_A
_geom_hbond_site_symmetry_A
_geom_hbond_distance_DH
_geom_hbond_distance_HA
_geom_hbond_distance_DA
_geom_hbond_angle_DHA
_geom_hbond_publ_flag
N4 H44 O6 1_545 0.87 2.38 3.042(6) 133 y
N4 H43 O6 2_767 0.87 2.34 3.117(6) 149 y
N4 H42 O13 1_655 0.87 2.26 2.932(6) 134 y
N4 H41 O8 . 0.87 2.15 2.964(6) 156 y
N3 H34 N4 1_554 0.88 2.40 3.192(6) 151 y
N3 H33 O2 1_554 0.88 2.48 3.128(5) 131 y
N3 H32 O9 1_554 0.87 2.11 2.851(5) 143 y
N3 H31 N1 1_655 0.87 1.93 2.757(6) 159 y
N2 H2 O4 . 0.86 2.16 2.992(6) 164 y
C4 H4 O1 . 0.93 2.46 3.299(7) 150 y
C8 H8B O12 . 0.96 2.56 3.401(7) 147 y
C7 H7 O7 2_556 0.93 2.48 3.369(6) 159 y

loop_
_geom_torsion_atom_site_label_1
_geom_torsion_atom_site_label_2
_geom_torsion_atom_site_label_3
_geom_torsion_atom_site_label_4
_geom_torsion_site_symmetry_1
_geom_torsion_site_symmetry_4
_geom_torsion
O8 Mo1 Mo4 O13 . . 107.6(2)
O7 Mo1 Mo4 O13 . . -0.59(15)
O9 Mo1 Mo4 O13 . . -100.12(16)
O10 Mo1 Mo4 O13 . . 110.0(2)
O11 Mo1 Mo4 O13 . . -101.76(17)
O2 Mo1 Mo4 O13 . . -175.56(14)
O8 Mo1 Mo4 O12 . . -2.6(2)
O7 Mo1 Mo4 O12 . . -110.76(19)
O9 Mo1 Mo4 O12 . . 149.70(19)
O10 Mo1 Mo4 O12 . . -0.2(2)
O11 Mo1 Mo4 O12 . . 148.07(19)
O2 Mo1 Mo4 O12 . . 74.27(16)
O8 Mo1 Mo4 O2 . 2_667 -149.5(2)
O7 Mo1 Mo4 O2 . 2_667 102.34(17)
O9 Mo1 Mo4 O2 . 2_667 2.81(16)
O10 Mo1 Mo4 O2 . 2_667 -147.1(2)
O11 Mo1 Mo4 O2 . 2_667 1.18(15)
O2 Mo1 Mo4 O2 . 2_667 -72.62(16)
O8 Mo1 Mo4 O10 . . -2.4(2)
O7 Mo1 Mo4 O10 . . -110.6(2)
O9 Mo1 Mo4 O10 . . 149.9(2)
O11 Mo1 Mo4 O10 . . 148.3(2)
O2 Mo1 Mo4 O10 . . 74.47(18)
O8 Mo1 Mo4 O11 . . -150.6(2)
O7 Mo1 Mo4 O11 . . 101.17(17)
O9 Mo1 Mo4 O11 . . 1.64(16)
O10 Mo1 Mo4 O11 . . -148.3(2)
O2 Mo1 Mo4 O11 . . -73.80(14)
O8 Mo1 Mo4 O11 . 2_667 -77.59(19)
O7 Mo1 Mo4 O11 . 2_667 174.21(14)
O9 Mo1 Mo4 O11 . 2_667 74.67(14)
O10 Mo1 Mo4 O11 . 2_667 -75.22(17)
O11 Mo1 Mo4 O11 . 2_667 73.04(16)
O2 Mo1 Mo4 O11 . 2_667 -0.76(10)
O8 Mo1 Mo4 Mo3 . 2_667 -163.59(17)
O7 Mo1 Mo4 Mo3 . 2_667 88.21(12)
O9 Mo1 Mo4 Mo3 . 2_667 -11.32(11)
O10 Mo1 Mo4 Mo3 . 2_667 -161.22(16)
O11 Mo1 Mo4 Mo3 . 2_667 -12.96(12)
O2 Mo1 Mo4 Mo3 . 2_667 -86.75(8)
O1 Mo3 O2 Mo4 . 2_667 176.65(15)
O3 Mo3 O2 Mo4 . 2_667 68.87(19)
O4 Mo3 O2 Mo4 . 2_667 -56.3(3)
O11 Mo3 O2 Mo4 2_667 2_667 -22.10(13)
O10 Mo3 O2 Mo4 . 2_667 -96.78(15)
O1 Mo3 O2 Mo1 . . -65.62(17)
O3 Mo3 O2 Mo1 . . -173.40(14)
O4 Mo3 O2 Mo1 . . 61.4(3)
O11 Mo3 O2 Mo1 2_667 . 95.63(13)
O10 Mo3 O2 Mo1 . . 20.95(11)
Mo4 Mo3 O2 Mo1 2_667 . 117.73(19)
O8 Mo1 O2 Mo4 . 2_667 -167.01(17)
O7 Mo1 O2 Mo4 . 2_667 37.1(6)
O9 Mo1 O2 Mo4 . 2_667 -65.36(15)
O10 Mo1 O2 Mo4 . 2_667 91.74(15)
O11 Mo1 O2 Mo4 . 2_667 13.41(12)
Mo4 Mo1 O2 Mo4 . 2_667 56.06(11)
O8 Mo1 O2 Mo3 . . 76.09(16)
O7 Mo1 O2 Mo3 . . -79.8(5)
O9 Mo1 O2 Mo3 . . 177.74(14)
O10 Mo1 O2 Mo3 . . -25.16(13)
O11 Mo1 O2 Mo3 . . -103.49(13)
Mo4 Mo1 O2 Mo3 . . -60.84(10)
O1 Mo3 O4 Mo2 . . -175.76(17)
O3 Mo3 O4 Mo2 . . -67.5(2)
O2 Mo3 O4 Mo2 . . 57.4(3)
O11 Mo3 O4 Mo2 2_667 . 23.85(16)
O10 Mo3 O4 Mo2 . . 96.03(17)
Mo4 Mo3 O4 Mo2 2_667 . 24.2(2)
O5 Mo2 O4 Mo3 . . 175.21(18)
O6 Mo2 O4 Mo3 . . 67.3(2)
O9 Mo2 O4 Mo3 2_667 . -51.7(3)
O12 Mo2 O4 Mo3 . . -96.47(17)
O11 Mo2 O4 Mo3 2_667 . -23.44(16)
O8 Mo1 O9 Mo2 . 2_667 -178.84(17)
O7 Mo1 O9 Mo2 . 2_667 -70.5(2)
O10 Mo1 O9 Mo2 . 2_667 52.0(3)
O11 Mo1 O9 Mo2 . 2_667 21.72(17)
O2 Mo1 O9 Mo2 . 2_667 94.00(18)
Mo4 Mo1 O9 Mo2 . 2_667 20.6(2)
O13 Mo4 O10 Mo1 . . -73.13(18)
O12 Mo4 O10 Mo1 . . 179.85(15)
O2 Mo4 O10 Mo1 2_667 . 64.0(3)
O11 Mo4 O10 Mo1 . . 22.86(15)
O11 Mo4 O10 Mo1 2_667 . 99.83(15)
Mo3 Mo4 O10 Mo1 2_667 . 23.34(19)
O13 Mo4 O10 Mo3 . . 174.32(15)
O12 Mo4 O10 Mo3 . . 67.30(16)
O2 Mo4 O10 Mo3 2_667 . -48.6(3)
O11 Mo4 O10 Mo3 . . -89.69(14)
O11 Mo4 O10 Mo3 2_667 . -12.73(12)
Mo1 Mo4 O10 Mo3 . . -112.6(2)
Mo3 Mo4 O10 Mo3 2_667 . -89.21(13)
O8 Mo1 O10 Mo4 . . 178.31(16)
O7 Mo1 O10 Mo4 . . 70.70(18)
O9 Mo1 O10 Mo4 . . -52.3(3)
O11 Mo1 O10 Mo4 . . -21.47(14)
O2 Mo1 O10 Mo4 . . -96.45(16)
O8 Mo1 O10 Mo3 . . -64.42(17)
O7 Mo1 O10 Mo3 . . -172.03(14)
O9 Mo1 O10 Mo3 . . 65.0(3)
O11 Mo1 O10 Mo3 . . 95.80(13)
O2 Mo1 O10 Mo3 . . 20.82(11)
Mo4 Mo1 O10 Mo3 . . 117.3(2)
O1 Mo3 O10 Mo4 . . -167.62(18)
O3 Mo3 O10 Mo4 . . 31.2(6)
O4 Mo3 O10 Mo4 . . -66.25(16)
O2 Mo3 O10 Mo4 . . 91.43(16)
O11 Mo3 O10 Mo4 2_667 . 13.16(12)
Mo4 Mo3 O10 Mo4 2_667 . 55.83(12)
O1 Mo3 O10 Mo1 . . 76.08(16)
O3 Mo3 O10 Mo1 . . -85.1(5)
O4 Mo3 O10 Mo1 . . 177.45(15)
O2 Mo3 O10 Mo1 . . -24.87(13)
O11 Mo3 O10 Mo1 2_667 . -103.14(14)
Mo4 Mo3 O10 Mo1 2_667 . -60.46(10)
O13 Mo4 O11 Mo1 . . 81.27(14)
O12 Mo4 O11 Mo1 . . -97.2(3)
O2 Mo4 O11 Mo1 2_667 . -179.02(13)
O10 Mo4 O11 Mo1 . . -18.29(12)
O11 Mo4 O11 Mo1 2_667 . -99.06(14)
Mo3 Mo4 O11 Mo1 2_667 . 162.24(16)
O13 Mo4 O11 Mo4 . 2_667 -179.67(14)
O12 Mo4 O11 Mo4 . 2_667 1.9(4)
O2 Mo4 O11 Mo4 2_667 2_667 -79.96(13)
O10 Mo4 O11 Mo4 . 2_667 80.77(14)
O11 Mo4 O11 Mo4 2_667 2_667 0.0
Mo1 Mo4 O11 Mo4 . 2_667 99.06(14)
Mo3 Mo4 O11 Mo4 2_667 2_667 -98.70(13)
O13 Mo4 O11 Mo3 . 2_667 -80.97(14)
O12 Mo4 O11 Mo3 . 2_667 100.6(3)
O2 Mo4 O11 Mo3 2_667 2_667 18.74(12)
O10 Mo4 O11 Mo3 . 2_667 179.47(13)
O11 Mo4 O11 Mo3 2_667 2_667 98.70(13)
Mo1 Mo4 O11 Mo3 . 2_667 -162.24(16)
O13 Mo4 O11 Mo2 . 2_667 -3.1(5)
O12 Mo4 O11 Mo2 . 2_667 178.5(4)
O2 Mo4 O11 Mo2 2_667 2_667 96.6(5)
O10 Mo4 O11 Mo2 . 2_667 -102.6(5)
O11 Mo4 O11 Mo2 2_667 2_667 176.6(6)
Mo1 Mo4 O11 Mo2 . 2_667 -84.3(5)
Mo3 Mo4 O11 Mo2 2_667 2_667 77.9(5)
O8 Mo1 O11 Mo4 . . 93.6(4)
O7 Mo1 O11 Mo4 . . -78.96(15)
O9 Mo1 O11 Mo4 . . -178.53(14)
O10 Mo1 O11 Mo4 . . 18.42(12)
O2 Mo1 O11 Mo4 . . 94.79(12)
O8 Mo1 O11 Mo4 . 2_667 -11.7(4)
O7 Mo1 O11 Mo4 . 2_667 175.71(14)
O9 Mo1 O11 Mo4 . 2_667 76.14(13)
O10 Mo1 O11 Mo4 . 2_667 -86.90(13)
O2 Mo1 O11 Mo4 . 2_667 -10.54(10)
Mo4 Mo1 O11 Mo4 . 2_667 -105.33(14)
O8 Mo1 O11 Mo3 . 2_667 -168.2(4)
O7 Mo1 O11 Mo3 . 2_667 19.2(5)
O9 Mo1 O11 Mo3 . 2_667 -80.3(5)
O10 Mo1 O11 Mo3 . 2_667 116.6(5)
O2 Mo1 O11 Mo3 . 2_667 -167.0(5)
Mo4 Mo1 O11 Mo3 . 2_667 98.2(5)
O8 Mo1 O11 Mo2 . 2_667 -103.3(4)
O7 Mo1 O11 Mo2 . 2_667 84.18(13)
O9 Mo1 O11 Mo2 . 2_667 -15.39(12)
O10 Mo1 O11 Mo2 . 2_667 -178.44(12)
O2 Mo1 O11 Mo2 . 2_667 -102.07(11)
Mo4 Mo1 O11 Mo2 . 2_667 163.14(16)
O13 Mo4 O12 Mo2 . . -179.96(15)
O2 Mo4 O12 Mo2 2_667 . 76.65(17)
O10 Mo4 O12 Mo2 . . -76.83(17)
O11 Mo4 O12 Mo2 . . -1.5(4)
O11 Mo4 O12 Mo2 2_667 . 0.29(14)
Mo1 Mo4 O12 Mo2 . . -76.71(19)
Mo3 Mo4 O12 Mo2 2_667 . 77.10(18)
O5 Mo2 O12 Mo4 . . 179.40(19)
O6 Mo2 O12 Mo4 . . -3.2(6)
O9 Mo2 O12 Mo4 2_667 . -77.79(18)
O4 Mo2 O12 Mo4 . . 78.16(18)
O11 Mo2 O12 Mo4 2_667 . -0.29(14)
C7 C2 C3 N2 . . 178.8(5)
N1 C2 C3 N2 . . -0.2(6)
C7 C2 C3 C4 . . -0.7(9)
N1 C2 C3 C4 . . -179.8(5)
N2 C3 C4 C5 . . -178.1(6)
C2 C3 C4 C5 . . 1.3(9)
C3 C4 C5 C6 . . -1.1(10)
C4 C5 C6 C7 . . 0.2(10)
C3 C2 C7 C6 . . -0.2(9)
N1 C2 C7 C6 . . 178.5(6)
C5 C6 C7 C2 . . 0.4(9)
N2 C1 N1 C2 . . -0.8(6)
C8 C1 N1 C2 . . 179.7(5)
C7 C2 N1 C1 . . -178.3(6)
C3 C2 N1 C1 . . 0.6(6)
N1 C1 N2 C3 . . 0.6(7)
C8 C1 N2 C3 . . -179.9(6)
C4 C3 N2 C1 . . 179.2(6)
C2 C3 N2 C1 . . -0.2(6)
